data_1528871
loop_
_publ_author_name
'Sheldrick, G.M.'
'Simpson, R.N.F.'

_publ_section_title
;
 The Crystal and Molecular Structure of Bis(tetracarbonylcobalt)mercury,
 Hg (Co (C O)4)2
;
_journal_name_full
;
Journal of the Chemical Society A: Inorganic, Physical, Theoretical (1966-1971)
;
_journal_page_first 1005
_journal_page_last 1009
_journal_volume 1968
_journal_year 1968
_chemical_formula_sum 'C8 Co2 Hg O8'
_chemical_name_systematic 'Hg (Co (C O)4)2'
_space_group_IT_number 14
_symmetry_space_group_name_Hall '-P 2yab'
_symmetry_space_group_name_H-M 'P 1 21/a 1'
_cell_angle_alpha 90
_cell_angle_beta 100.67
_cell_angle_gamma 90
_cell_formula_units_Z 4
_cell_length_a 12.586
_cell_length_b 16.437
_cell_length_c 6.62
_cell_volume 1345.840
_citation_journal_id_ASTM JCSIAP
_cod_data_source_file Sheldrick_JCSIAP_1968_333.cif
_cod_data_source_block C8Co2Hg1O8
_cod_original_cell_volume 1345.841
_cod_original_sg_symbol_Hall '-P 2ybc (z,y,-x)'
_cod_original_formula_sum 'C8 Co2 Hg1 O8'
_cod_database_code 1528871

loop_
_symmetry_equiv_pos_as_xyz
x,y,z
-x+1/2,y+1/2,-z
-x,-y,-z
x-1/2,-y-1/2,z

loop_
_atom_site_label
_atom_site_type_symbol
_atom_site_fract_x
_atom_site_fract_y
_atom_site_fract_z
_atom_site_occupancy
_atom_site_U_iso_or_equiv
C4 C+2 0.2169 0.3212 0.957 1 0.0
O7 O-2 0.3063 0.0251 0.9879 1 0.0
Hg1 Hg 0.1222 0.1733 0.1167 1 0.0
O5 O-2 0.2334 0.403 0.4407 1 0.0
C5 C+2 0.252 0.4648 0.555 1 0.0
Co1 Co 0.0627 0.3002 0.92 1 0.0
O6 O-2 0.2657 0.1669 0.6414 1 0.0
C8 C+2 0.0642 0.0193 0.292 1 0.0
C3 C+2 0.4953 0.1844 0.1268 1 0.0
C6 C+2 0.2286 0.1232 0.523 1 0.0
O2 O-2 0.4643 0.3117 0.6052 1 0.0
C2 C+2 0.0181 0.2308 0.7294 1 0.0
O1 O-2 0.4893 0.0464 0.7228 1 0.0
O4 O-2 0.2903 0.3322 0.971 1 0.0
C7 C+2 0.2535 0.0326 0.1101 1 0.0
O8 O-2 0.0405 -0.002 0.7569 1 0.0
O3 O-2 0.4587 0.1648 0.279 1 0.0
Co2 Co 0.1863 0.0484 0.3186 1 0.0
C1 C+2 0.0202 0.3856 0.782 1 0.0
